data_4320665
loop_
_publ_author_name
'Donald J. Darensbourg'
'Way-Zen Lee'
'Jason C. Yarbrough'

_publ_section_title
;
 Synthesis and Characterization of a Monocyanide-Bridged Bimetallic
 Iron(II) and Copper(I) Complex
;
_journal_name_full 'Inorganic Chemistry'
_journal_page_first 6533
_journal_page_last 6536
_journal_paper_doi 10.1021/ic010683z
_journal_volume 40
_journal_year 2001
_chemical_formula_sum 'C44 H71 B Cu F4 Fe N O2 P2'
_chemical_formula_weight 914.16
_chemical_name_systematic
;
?
;
_space_group_IT_number 2
_symmetry_cell_setting triclinic
_symmetry_space_group_name_Hall '-P 1'
_symmetry_space_group_name_H-M 'P -1'
_atom_sites_solution_hydrogens geom
_atom_sites_solution_primary direct
_atom_sites_solution_secondary difmap
_audit_creation_method SHELXL-97
_cell_angle_alpha 93.483(5)
_cell_angle_beta 93.217(2)
_cell_angle_gamma 102.516(3)
_cell_formula_units_Z 2
_cell_length_a 10.0793(16)
_cell_length_b 12.0241(18)
_cell_length_c 19.503(3)
_cell_measurement_temperature 110(2)
_cell_volume 2297.4(6)
_computing_structure_refinement 'SHELXL-97 (Sheldrick, 1997)'
_computing_structure_solution 'SHELXS-97 (Sheldrick, 1990)'
_diffrn_ambient_temperature 110(2)
_diffrn_measured_fraction_theta_full 0.550
_diffrn_measured_fraction_theta_max 0.550
_diffrn_radiation_monochromator graphite
_diffrn_radiation_source 'fine-focus sealed tube'
_diffrn_radiation_type MoK\a
_diffrn_radiation_wavelength 0.71073
_diffrn_reflns_av_R_equivalents 0.0751
_diffrn_reflns_av_sigmaI/netI 0.0684
_diffrn_reflns_limit_h_max 12
_diffrn_reflns_limit_h_min -12
_diffrn_reflns_limit_k_max 15
_diffrn_reflns_limit_k_min -9
_diffrn_reflns_limit_l_max 9
_diffrn_reflns_limit_l_min -24
_diffrn_reflns_number 6584
_diffrn_reflns_theta_full 28.74
_diffrn_reflns_theta_max 28.74
_diffrn_reflns_theta_min 1.74
_exptl_absorpt_coefficient_mu 0.900
_exptl_crystal_density_diffrn 1.322
_exptl_crystal_density_method 'not measured'
_exptl_crystal_F_000 968
_refine_diff_density_max 1.554
_refine_diff_density_min -0.361
_refine_diff_density_rms 0.104
_refine_ls_extinction_method none
_refine_ls_goodness_of_fit_ref 0.741
_refine_ls_hydrogen_treatment mixed
_refine_ls_matrix_type full
_refine_ls_number_parameters 596
_refine_ls_number_reflns 6567
_refine_ls_number_restraints 557
_refine_ls_restrained_S_all 0.731
_refine_ls_R_factor_all 0.1135
_refine_ls_R_factor_gt 0.0758
_refine_ls_shift/su_max 1.165
_refine_ls_shift/su_mean 0.063
_refine_ls_structure_factor_coef Fsqd
_refine_ls_weighting_details 'calc w=1/[\s^2^(Fo^2^)+(0.2000P)^2^+0.0000P] where P=(Fo^2^+2Fc^2^)/3'
_refine_ls_weighting_scheme calc
_refine_ls_wR_factor_gt 0.1946
_refine_ls_wR_factor_ref 0.2299
_reflns_number_gt 3559
_reflns_number_total 6567
_reflns_threshold_expression >2sigma(I)
_cod_data_source_file ic010683z_1.cif
_cod_data_source_block c:\jasony\ddwlcu06\work\ddm
_cod_original_cell_volume 2297.3(6)
_cod_database_code 4320665

loop_
_symmetry_equiv_pos_as_xyz
'x, y, z'
'-x, -y, -z'

loop_
_atom_site_label
_atom_site_type_symbol
_atom_site_fract_x
_atom_site_fract_y
_atom_site_fract_z
_atom_site_U_iso_or_equiv
_atom_site_adp_type
_atom_site_occupancy
_atom_site_symmetry_multiplicity
_atom_site_calc_flag
_atom_site_refinement_flags
_atom_site_disorder_assembly
_atom_site_disorder_group
Fe1 Fe -0.24088(9) 0.61388(9) 0.10214(5) 0.0612(3) Uani 1 1 d . . .
Cu1 Cu 0.06296(6) 0.86231(6) 0.28529(4) 0.0472(3) Uani 1 1 d . A .
P1 P 0.15681(13) 0.77369(13) 0.36773(8) 0.0422(5) Uani 1 1 d . . .
P2 P 0.10666(16) 1.03050(14) 0.23147(9) 0.0537(5) Uani 1 1 d . . .
N1 N -0.0892(5) 0.7650(4) 0.2249(3) 0.0494(17) Uani 1 1 d . . .
O1 O -0.4463(5) 0.7485(5) 0.0873(3) 0.1041(19) Uani 1 1 d . . .
O2 O -0.0728(6) 0.7512(6) 0.0080(3) 0.122(2) Uani 1 1 d . . .
C1 C -0.1487(6) 0.7094(6) 0.1785(4) 0.045(2) Uani 1 1 d . A .
C2 C -0.3679(7) 0.6959(6) 0.0935(4) 0.070(2) Uani 1 1 d . . .
C3 C -0.1389(7) 0.6969(7) 0.0436(4) 0.080(2) Uani 1 1 d . . .
C4 C -0.3860(8) 0.4604(7) 0.0942(6) 0.099(3) Uani 1 1 d U . .
H4A H -0.4848 0.4520 0.0871 0.119 Uiso 1 1 calc R . .
C5 C -0.2946(10) 0.4601(7) 0.0421(4) 0.090(3) Uani 1 1 d U . .
H5A H -0.3179 0.4502 -0.0077 0.108 Uiso 1 1 calc R . .
C6 C -0.1686(9) 0.4722(7) 0.0742(6) 0.098(3) Uani 1 1 d U . .
H6A H -0.0844 0.4719 0.0515 0.118 Uiso 1 1 calc R . .
C7 C -0.1808(13) 0.4789(8) 0.1430(7) 0.129(4) Uani 1 1 d U . .
H7A H -0.1049 0.4859 0.1778 0.155 Uiso 1 1 calc R . .
C8 C -0.3122(14) 0.4728(7) 0.1574(5) 0.111(4) Uani 1 1 d U . .
H8A H -0.3481 0.4732 0.2030 0.134 Uiso 1 1 calc R . .
C9 C 0.1655(12) 0.9938(9) 0.1443(6) 0.067(4) Uani 0.584(9) 1 d PDU A 1
H9A H 0.0806 0.9662 0.1154 0.080 Uiso 0.584(9) 1 calc PR A 1
C10 C 0.2261(12) 0.8906(9) 0.1480(5) 0.075(4) Uani 0.584(9) 1 d PDU A 1
H10A H 0.3035 0.9085 0.1817 0.090 Uiso 0.584(9) 1 calc PR A 1
H10B H 0.1591 0.8292 0.1644 0.090 Uiso 0.584(9) 1 calc PR A 1
C11 C 0.2716(14) 0.8489(9) 0.0820(6) 0.079(4) Uani 0.584(9) 1 d PDU A 1
H11A H 0.3277 0.7948 0.0916 0.095 Uiso 0.584(9) 1 calc PR A 1
H11B H 0.1922 0.8084 0.0532 0.095 Uiso 0.584(9) 1 calc PR A 1
C12 C 0.3501(13) 0.9406(11) 0.0429(6) 0.099(5) Uani 0.584(9) 1 d PDU A 1
H12A H 0.3550 0.9093 -0.0037 0.119 Uiso 0.584(9) 1 calc PR A 1
H12B H 0.4424 0.9627 0.0639 0.119 Uiso 0.584(9) 1 calc PR A 1
C13 C 0.2937(16) 1.0450(10) 0.0393(6) 0.092(5) Uani 0.584(9) 1 d PDU A 1
H13A H 0.3634 1.1061 0.0245 0.110 Uiso 0.584(9) 1 calc PR A 1
H13B H 0.2181 1.0297 0.0045 0.110 Uiso 0.584(9) 1 calc PR A 1
C14 C 0.2457(15) 1.0852(9) 0.1052(7) 0.079(5) Uani 0.584(9) 1 d PDU A 1
H14A H 0.1899 1.1395 0.0953 0.095 Uiso 0.584(9) 1 calc PR A 1
H14B H 0.3244 1.1256 0.1345 0.095 Uiso 0.584(9) 1 calc PR A 1
C15 C -0.0533(7) 1.0636(6) 0.1965(4) 0.069(2) Uani 1 1 d U A .
H15A H -0.0850 1.0060 0.1580 0.082 Uiso 1 1 calc R . .
C16 C -0.0421(8) 1.1776(7) 0.1641(4) 0.093(3) Uani 1 1 d U . .
H16A H 0.0238 1.1842 0.1294 0.111 Uiso 1 1 calc R A .
H16B H -0.0106 1.2400 0.1992 0.111 Uiso 1 1 calc R . .
C17 C -0.1817(11) 1.1856(8) 0.1310(5) 0.123(4) Uani 1 1 d U A .
H17A H -0.1741 1.2596 0.1125 0.147 Uiso 1 1 calc R . .
H17B H -0.2085 1.1275 0.0931 0.147 Uiso 1 1 calc R . .
C18 C -0.2884(9) 1.1701(8) 0.1813(5) 0.110(3) Uani 1 1 d U . .
H18A H -0.3748 1.1753 0.1586 0.132 Uiso 1 1 calc R A .
H18B H -0.2644 1.2302 0.2182 0.132 Uiso 1 1 calc R . .
C19 C -0.3022(7) 1.0555(6) 0.2106(5) 0.094(3) Uani 1 1 d U A .
H19A H -0.3350 0.9952 0.1744 0.113 Uiso 1 1 calc R . .
H19B H -0.3679 1.0479 0.2455 0.113 Uiso 1 1 calc R . .
C20 C -0.1614(6) 1.0437(6) 0.2430(4) 0.080(2) Uani 1 1 d U . .
H20A H -0.1359 1.0976 0.2831 0.096 Uiso 1 1 calc R A .
H20B H -0.1705 0.9675 0.2585 0.096 Uiso 1 1 calc R . .
C21 C 0.2111(5) 1.1639(5) 0.2725(3) 0.0612(19) Uani 1 1 d U A .
H21A H 0.2229 1.2200 0.2377 0.073 Uiso 1 1 calc R . .
C22 C 0.1461(6) 1.2132(5) 0.3327(4) 0.064(2) Uani 1 1 d U . .
H22A H 0.0611 1.2306 0.3158 0.076 Uiso 1 1 calc R A .
H22B H 0.1248 1.1559 0.3657 0.076 Uiso 1 1 calc R . .
C23 C 0.2350(6) 1.3194(6) 0.3688(4) 0.073(2) Uani 1 1 d U A .
H23A H 0.1909 1.3429 0.4084 0.088 Uiso 1 1 calc R . .
H23B H 0.2463 1.3804 0.3379 0.088 Uiso 1 1 calc R . .
C24 C 0.3759(7) 1.3003(6) 0.3927(5) 0.088(3) Uani 1 1 d U . .
H24A H 0.4334 1.3716 0.4126 0.106 Uiso 1 1 calc R A .
H24B H 0.3664 1.2455 0.4276 0.106 Uiso 1 1 calc R . .
C25 C 0.4404(7) 1.2560(7) 0.3317(5) 0.096(3) Uani 1 1 d U A .
H25A H 0.4563 1.3140 0.2988 0.115 Uiso 1 1 calc R . .
H25B H 0.5280 1.2418 0.3471 0.115 Uiso 1 1 calc R . .
C26 C 0.3540(6) 1.1485(6) 0.2966(4) 0.078(2) Uani 1 1 d U . .
H26A H 0.3449 1.0884 0.3282 0.093 Uiso 1 1 calc R A .
H26B H 0.3986 1.1252 0.2572 0.093 Uiso 1 1 calc R . .
C27 C 0.3031(5) 0.7218(5) 0.3351(3) 0.0473(16) Uani 1 1 d U . .
H27A H 0.2661 0.6690 0.2949 0.057 Uiso 1 1 calc R . .
C28 C 0.3741(5) 0.6540(5) 0.3836(3) 0.0489(16) Uani 1 1 d U . .
H28A H 0.4184 0.7036 0.4232 0.059 Uiso 1 1 calc R . .
H28B H 0.3073 0.5923 0.3999 0.059 Uiso 1 1 calc R . .
C29 C 0.4799(6) 0.6051(5) 0.3455(4) 0.0650(19) Uani 1 1 d U . .
H29A H 0.5261 0.5638 0.3768 0.078 Uiso 1 1 calc R . .
H29B H 0.4343 0.5517 0.3079 0.078 Uiso 1 1 calc R . .
C30 C 0.5825(6) 0.6976(5) 0.3178(4) 0.065(2) Uani 1 1 d U . .
H30A H 0.6447 0.6636 0.2917 0.078 Uiso 1 1 calc R . .
H30B H 0.6352 0.7461 0.3559 0.078 Uiso 1 1 calc R . .
C31 C 0.5149(6) 0.7696(5) 0.2720(4) 0.0611(19) Uani 1 1 d U . .
H31A H 0.5836 0.8320 0.2577 0.073 Uiso 1 1 calc R . .
H31B H 0.4719 0.7232 0.2309 0.073 Uiso 1 1 calc R . .
C32 C 0.4101(6) 0.8171(5) 0.3084(4) 0.0622(19) Uani 1 1 d U . .
H32A H 0.3656 0.8594 0.2771 0.075 Uiso 1 1 calc R . .
H32B H 0.4545 0.8695 0.3468 0.075 Uiso 1 1 calc R . .
C33 C 0.2241(6) 0.8616(5) 0.4480(3) 0.0571(19) Uani 1 1 d U . .
H33A H 0.3200 0.8929 0.4406 0.069 Uiso 1 1 calc R . .
C34 C 0.1632(7) 0.9664(6) 0.4581(4) 0.077(2) Uani 1 1 d U . .
H34A H 0.1676 1.0059 0.4161 0.092 Uiso 1 1 calc R . .
H34B H 0.0681 0.9424 0.4673 0.092 Uiso 1 1 calc R . .
C35 C 0.2388(9) 1.0480(6) 0.5175(4) 0.081(3) Uani 1 1 d U . .
H35A H 0.3323 1.0768 0.5068 0.097 Uiso 1 1 calc R . .
H35B H 0.1960 1.1124 0.5236 0.097 Uiso 1 1 calc R . .
C36 C 0.2371(9) 0.9871(7) 0.5836(4) 0.082(2) Uani 1 1 d U . .
H36A H 0.2880 1.0397 0.6204 0.099 Uiso 1 1 calc R . .
H36B H 0.1438 0.9640 0.5961 0.099 Uiso 1 1 calc R . .
C37 C 0.2958(8) 0.8871(7) 0.5766(4) 0.083(2) Uani 1 1 d U . .
H37A H 0.2864 0.8483 0.6188 0.099 Uiso 1 1 calc R . .
H37B H 0.3923 0.9117 0.5705 0.099 Uiso 1 1 calc R . .
C38 C 0.2290(6) 0.8026(6) 0.5159(4) 0.0588(19) Uani 1 1 d U . .
H38A H 0.1370 0.7668 0.5259 0.071 Uiso 1 1 calc R . .
H38B H 0.2797 0.7430 0.5104 0.071 Uiso 1 1 calc R . .
C39 C 0.0435(5) 0.6415(5) 0.3935(3) 0.0457(17) Uani 1 1 d U . .
H39A H 0.0920 0.6120 0.4308 0.055 Uiso 1 1 calc R . .
C40 C -0.0858(5) 0.6718(5) 0.4216(3) 0.0495(16) Uani 1 1 d U . .
H40A H -0.1309 0.7083 0.3871 0.059 Uiso 1 1 calc R . .
H40B H -0.0607 0.7249 0.4621 0.059 Uiso 1 1 calc R . .
C41 C -0.1840(5) 0.5613(6) 0.4405(3) 0.0537(18) Uani 1 1 d U . .
H41A H -0.1429 0.5317 0.4796 0.064 Uiso 1 1 calc R . .
H41B H -0.2681 0.5800 0.4542 0.064 Uiso 1 1 calc R . .
C42 C -0.2162(5) 0.4710(6) 0.3828(4) 0.0578(19) Uani 1 1 d U . .
H42A H -0.2683 0.4961 0.3457 0.069 Uiso 1 1 calc R . .
H42B H -0.2716 0.4021 0.3984 0.069 Uiso 1 1 calc R . .
C43 C -0.0865(5) 0.4449(5) 0.3559(4) 0.0596(18) Uani 1 1 d U . .
H43A H -0.1104 0.3890 0.3167 0.071 Uiso 1 1 calc R . .
H43B H -0.0401 0.4115 0.3916 0.071 Uiso 1 1 calc R . .
C44 C 0.0100(5) 0.5508(5) 0.3344(4) 0.0490(18) Uani 1 1 d U . .
H44A H 0.0931 0.5309 0.3202 0.059 Uiso 1 1 calc R . .
H44B H -0.0322 0.5801 0.2956 0.059 Uiso 1 1 calc R . .
C9' C 0.2345(15) 1.0090(12) 0.1666(6) 0.055(5) Uani 0.416(9) 1 d PDU A 2
H9'A H 0.3138 0.9915 0.1915 0.066 Uiso 0.416(9) 1 calc PR A 2
C10' C 0.1689(17) 0.9068(13) 0.1175(9) 0.093(6) Uani 0.416(9) 1 d PDU A 2
H10C H 0.1468 0.8394 0.1432 0.111 Uiso 0.416(9) 1 calc PR A 2
H10D H 0.0846 0.9195 0.0962 0.111 Uiso 0.416(9) 1 calc PR A 2
C11' C 0.262(2) 0.8863(12) 0.0619(10) 0.110(8) Uani 0.416(9) 1 d PDU A 2
H11C H 0.3390 0.8614 0.0826 0.132 Uiso 0.416(9) 1 calc PR A 2
H11D H 0.2125 0.8255 0.0290 0.132 Uiso 0.416(9) 1 calc PR A 2
C12' C 0.312(2) 0.9920(15) 0.0247(7) 0.110(8) Uani 0.416(9) 1 d PDU A 2
H12C H 0.3770 0.9768 -0.0076 0.132 Uiso 0.416(9) 1 calc PR A 2
H12D H 0.2362 1.0109 -0.0013 0.132 Uiso 0.416(9) 1 calc PR A 2
C13' C 0.3791(16) 1.0916(13) 0.0742(8) 0.093(6) Uani 0.416(9) 1 d PDU A 2
H13C H 0.4065 1.1590 0.0490 0.111 Uiso 0.416(9) 1 calc PR A 2
H13D H 0.4603 1.0757 0.0969 0.111 Uiso 0.416(9) 1 calc PR A 2
C14' C 0.2826(18) 1.1145(11) 0.1278(8) 0.074(6) Uani 0.416(9) 1 d PDU A 2
H14C H 0.3289 1.1774 0.1601 0.089 Uiso 0.416(9) 1 calc PR A 2
H14D H 0.2047 1.1362 0.1054 0.089 Uiso 0.416(9) 1 calc PR A 2
B1 B 0.2413(8) 0.4747(7) 0.1511(4) 0.077(3) Uani 1 1 d D . .
F1 F 0.3344(10) 0.5620(8) 0.1363(6) 0.097(4) Uani 0.50 1 d PD B 1
F2 F 0.1416(8) 0.4568(12) 0.1013(6) 0.109(4) Uani 0.50 1 d PD B 1
F3 F 0.2937(12) 0.3845(9) 0.1418(12) 0.245(13) Uani 0.50 1 d PD B 1
F4 F 0.1686(14) 0.4906(18) 0.2009(8) 0.226(12) Uani 0.50 1 d PD B 1
F1' F 0.3722(11) 0.5139(18) 0.1686(10) 0.297(15) Uani 0.50 1 d PD B 2
F2' F 0.1937(19) 0.5627(13) 0.1361(12) 0.345(16) Uani 0.50 1 d PD B 2
F3' F 0.228(2) 0.3985(13) 0.1031(7) 0.297(17) Uani 0.50 1 d PD B 2
F4' F 0.1891(18) 0.4367(9) 0.2056(6) 0.167(8) Uani 0.50 1 d PD B 2

loop_
_atom_site_aniso_label
_atom_site_aniso_U_11
_atom_site_aniso_U_22
_atom_site_aniso_U_33
_atom_site_aniso_U_23
_atom_site_aniso_U_13
_atom_site_aniso_U_12
Fe1 0.0547(5) 0.0706(7) 0.0530(8) 0.0058(6) -0.0047(5) 0.0039(5)
Cu1 0.0419(4) 0.0544(5) 0.0454(6) 0.0028(4) -0.0058(3) 0.0133(3)
P1 0.0363(6) 0.0467(9) 0.0424(12) 0.0026(9) -0.0050(7) 0.0085(6)
P2 0.0572(8) 0.0552(10) 0.0499(12) 0.0086(10) 0.0063(8) 0.0132(8)
N1 0.055(3) 0.045(3) 0.041(4) -0.004(3) -0.017(3) 0.002(3)
O1 0.087(3) 0.124(5) 0.109(5) 0.033(4) -0.008(3) 0.036(3)
O2 0.098(4) 0.166(6) 0.076(4) 0.032(5) -0.002(3) -0.037(4)
C1 0.052(3) 0.044(4) 0.032(5) -0.013(4) -0.014(3) 0.003(3)
C2 0.063(4) 0.088(5) 0.053(5) 0.008(5) -0.008(4) 0.010(4)
C3 0.073(4) 0.104(6) 0.051(5) 0.005(5) -0.004(4) -0.007(4)
C4 0.074(5) 0.061(5) 0.149(9) 0.002(6) 0.008(6) -0.013(4)
C5 0.132(7) 0.072(5) 0.054(6) -0.010(5) -0.024(5) 0.004(5)
C6 0.087(5) 0.082(6) 0.125(8) -0.010(7) 0.016(6) 0.021(5)
C7 0.165(9) 0.066(6) 0.137(10) 0.024(7) -0.078(8) 0.003(6)
C8 0.199(10) 0.058(5) 0.058(6) 0.005(6) 0.031(7) -0.019(7)
C9 0.078(8) 0.068(8) 0.044(8) 0.010(7) -0.003(7) -0.005(7)
C10 0.083(8) 0.109(10) 0.037(8) 0.005(8) -0.002(6) 0.035(7)
C11 0.060(7) 0.116(10) 0.057(9) -0.025(9) 0.004(7) 0.018(7)
C12 0.093(9) 0.140(12) 0.068(9) 0.016(9) 0.024(7) 0.029(9)
C13 0.131(11) 0.095(11) 0.043(9) -0.008(9) 0.036(8) 0.005(10)
C14 0.093(10) 0.095(9) 0.043(9) 0.016(8) 0.001(8) 0.004(8)
C15 0.084(4) 0.055(4) 0.062(5) 0.003(4) -0.031(4) 0.014(4)
C16 0.116(6) 0.097(5) 0.078(6) 0.034(5) 0.010(5) 0.043(5)
C17 0.192(9) 0.089(6) 0.096(7) 0.020(6) -0.046(7) 0.061(6)
C18 0.101(6) 0.111(6) 0.136(8) 0.038(6) -0.008(6) 0.057(5)
C19 0.073(4) 0.064(4) 0.144(8) 0.017(5) -0.034(5) 0.022(4)
C20 0.061(4) 0.086(5) 0.103(6) 0.045(5) 0.006(4) 0.028(3)
C21 0.044(3) 0.062(4) 0.079(5) 0.018(4) 0.006(3) 0.013(3)
C22 0.055(3) 0.050(4) 0.082(6) -0.018(4) -0.004(4) 0.011(3)
C23 0.065(4) 0.053(4) 0.096(7) -0.015(5) -0.021(4) 0.011(4)
C24 0.078(5) 0.054(5) 0.115(7) 0.006(5) -0.037(5) -0.011(4)
C25 0.044(3) 0.071(5) 0.165(9) 0.019(6) -0.023(5) 0.002(4)
C26 0.048(3) 0.065(4) 0.122(7) 0.014(5) 0.002(4) 0.015(3)
C27 0.041(3) 0.050(3) 0.051(4) 0.001(3) 0.000(3) 0.011(3)
C28 0.044(3) 0.050(3) 0.052(4) 0.011(3) -0.002(3) 0.010(3)
C29 0.047(3) 0.055(4) 0.098(5) 0.015(4) 0.014(3) 0.016(3)
C30 0.044(3) 0.065(4) 0.090(6) 0.006(4) 0.012(3) 0.017(3)
C31 0.044(3) 0.060(4) 0.078(5) 0.015(4) 0.013(3) 0.003(3)
C32 0.058(3) 0.059(4) 0.075(5) 0.024(4) 0.011(3) 0.019(3)
C33 0.066(3) 0.061(4) 0.048(5) 0.003(4) -0.002(3) 0.023(3)
C34 0.088(5) 0.078(5) 0.070(6) 0.023(5) 0.005(4) 0.025(4)
C35 0.127(6) 0.045(4) 0.052(6) -0.018(5) -0.005(5) -0.012(5)
C36 0.103(5) 0.070(5) 0.061(6) -0.007(5) -0.011(4) -0.001(4)
C37 0.110(5) 0.108(6) 0.036(5) -0.006(5) -0.018(4) 0.043(5)
C38 0.063(3) 0.069(4) 0.046(5) 0.010(4) -0.001(3) 0.019(3)
C39 0.038(3) 0.050(3) 0.050(4) 0.014(4) 0.000(3) 0.010(2)
C40 0.035(2) 0.061(4) 0.050(4) -0.002(4) -0.001(3) 0.008(3)
C41 0.043(3) 0.068(4) 0.044(5) 0.004(4) -0.003(3) 0.001(3)
C42 0.043(3) 0.063(4) 0.061(5) 0.008(4) -0.005(3) 0.001(3)
C43 0.048(3) 0.055(4) 0.075(5) 0.007(4) -0.005(3) 0.010(3)
C44 0.045(3) 0.050(4) 0.051(5) -0.007(4) 0.001(3) 0.010(3)
C9' 0.047(8) 0.086(11) 0.026(10) -0.012(9) -0.005(7) 0.009(8)
C10' 0.091(11) 0.122(13) 0.055(13) -0.029(13) 0.014(10) 0.009(11)
C11' 0.087(13) 0.139(16) 0.091(15) -0.049(15) 0.003(13) 0.009(13)
C12' 0.078(11) 0.166(18) 0.096(15) -0.019(15) 0.039(10) 0.043(12)
C13' 0.099(12) 0.133(14) 0.047(12) 0.006(11) 0.028(10) 0.023(11)
C14' 0.053(9) 0.135(15) 0.033(12) 0.017(11) -0.008(9) 0.018(10)
B1 0.088(6) 0.076(7) 0.050(8) -0.008(7) -0.017(6) -0.011(6)
F1 0.079(6) 0.075(6) 0.111(9) 0.025(7) -0.018(6) -0.035(5)
F2 0.063(5) 0.153(12) 0.092(9) -0.056(9) -0.007(5) 0.004(6)
F3 0.089(7) 0.085(8) 0.58(4) 0.108(16) 0.088(14) 0.027(7)
F4 0.136(10) 0.35(3) 0.152(15) -0.101(18) 0.093(11) -0.022(15)
F1' 0.076(9) 0.43(4) 0.32(3) -0.21(3) 0.003(13) -0.018(15)
F2' 0.23(2) 0.240(18) 0.62(5) 0.31(3) 0.12(3) 0.082(18)
F3' 0.61(5) 0.154(19) 0.085(14) -0.083(14) 0.15(2) -0.02(2)
F4' 0.37(2) 0.052(6) 0.069(9) 0.012(7) 0.063(11) 0.020(9)

loop_
_atom_type_symbol
_atom_type_description
_atom_type_scat_dispersion_real
_atom_type_scat_dispersion_imag
_atom_type_scat_source
F F 0.0171 0.0103 'International Tables Vol C Tables 4.2.6.8 and 6.1.1.4'
B B 0.0013 0.0007 'International Tables Vol C Tables 4.2.6.8 and 6.1.1.4'
C C 0.0033 0.0016 'International Tables Vol C Tables 4.2.6.8 and 6.1.1.4'
Cu Cu 0.3201 1.2651 'International Tables Vol C Tables 4.2.6.8 and 6.1.1.4'
Fe Fe 0.3463 0.8444 'International Tables Vol C Tables 4.2.6.8 and 6.1.1.4'
H H 0.0000 0.0000 'International Tables Vol C Tables 4.2.6.8 and 6.1.1.4'
P P 0.1023 0.0942 'International Tables Vol C Tables 4.2.6.8 and 6.1.1.4'
N N 0.0061 0.0033 'International Tables Vol C Tables 4.2.6.8 and 6.1.1.4'
O O 0.0106 0.0060 'International Tables Vol C Tables 4.2.6.8 and 6.1.1.4'

loop_
_geom_angle_atom_site_label_1
_geom_angle_atom_site_label_2
_geom_angle_atom_site_label_3
_geom_angle
_geom_angle_site_symmetry_1
_geom_angle_site_symmetry_3
_geom_angle_publ_flag
C3 Fe1 C2 91.4(3) . . ?
C3 Fe1 C1 91.6(3) . . ?
C2 Fe1 C1 92.5(3) . . ?
C3 Fe1 C7 120.4(5) . . ?
C2 Fe1 C7 148.1(5) . . ?
C1 Fe1 C7 89.1(4) . . ?
C3 Fe1 C6 91.8(4) . . ?
C2 Fe1 C6 150.0(4) . . ?
C1 Fe1 C6 117.2(4) . . ?
C7 Fe1 C6 38.6(4) . . ?
C3 Fe1 C5 98.7(4) . . ?
C2 Fe1 C5 111.7(4) . . ?
C1 Fe1 C5 153.3(3) . . ?
C7 Fe1 C5 64.4(4) . . ?
C6 Fe1 C5 38.4(3) . . ?
C3 Fe1 C8 157.0(4) . . ?
C2 Fe1 C8 109.9(4) . . ?
C1 Fe1 C8 96.0(3) . . ?
C7 Fe1 C8 38.4(4) . . ?
C6 Fe1 C8 65.5(4) . . ?
C5 Fe1 C8 65.9(3) . . ?
C3 Fe1 C4 135.4(4) . . ?
C2 Fe1 C4 92.4(3) . . ?
C1 Fe1 C4 132.6(4) . . ?
C7 Fe1 C4 64.1(4) . . ?
C6 Fe1 C4 65.1(3) . . ?
C5 Fe1 C4 39.6(3) . . ?
C8 Fe1 C4 38.9(4) . . ?
N1 Cu1 P1 116.06(13) . . ?
N1 Cu1 P2 102.77(14) . . ?
P1 Cu1 P2 140.11(6) . . ?
C33 P1 C27 105.4(3) . . ?
C33 P1 C39 106.5(3) . . ?
C27 P1 C39 103.1(2) . . ?
C33 P1 Cu1 116.05(18) . . ?
C27 P1 Cu1 109.97(18) . . ?
C39 P1 Cu1 114.62(18) . . ?
C21 P2 C15 106.8(3) . . ?
C21 P2 C9 111.9(4) . . ?
C15 P2 C9 94.7(5) . . ?
C21 P2 C9' 95.1(5) . . ?
C15 P2 C9' 116.4(5) . . ?
C9 P2 C9' 23.7(5) . . ?
C21 P2 Cu1 123.1(2) . . ?
C15 P2 Cu1 110.8(2) . . ?
C9 P2 Cu1 105.9(3) . . ?
C9' P2 Cu1 104.2(4) . . ?
C1 N1 Cu1 161.3(5) . . ?
N1 C1 Fe1 177.4(5) . . ?
O1 C2 Fe1 178.8(7) . . ?
O2 C3 Fe1 178.2(8) . . ?
C8 C4 C5 108.1(8) . . ?
C8 C4 Fe1 70.5(5) . . ?
C5 C4 Fe1 70.0(5) . . ?
C6 C5 C4 106.8(8) . . ?
C6 C5 Fe1 69.7(5) . . ?
C4 C5 Fe1 70.4(5) . . ?
C7 C6 C5 108.1(9) . . ?
C7 C6 Fe1 70.3(6) . . ?
C5 C6 Fe1 71.9(5) . . ?
C8 C7 C6 111.1(9) . . ?
C8 C7 Fe1 72.5(6) . . ?
C6 C7 Fe1 71.1(5) . . ?
C7 C8 C4 105.9(9) . . ?
C7 C8 Fe1 69.1(5) . . ?
C4 C8 Fe1 70.6(5) . . ?
C14 C9 C10 113.5(7) . . ?
C14 C9 P2 120.3(7) . . ?
C10 C9 P2 109.2(7) . . ?
C11 C10 C9 115.1(7) . . ?
C12 C11 C10 114.3(7) . . ?
C11 C12 C13 115.4(8) . . ?
C14 C13 C12 114.7(8) . . ?
C13 C14 C9 115.4(7) . . ?
C20 C15 C16 111.9(6) . . ?
C20 C15 P2 113.4(4) . . ?
C16 C15 P2 117.0(5) . . ?
C15 C16 C17 110.1(7) . . ?
C18 C17 C16 112.0(7) . . ?
C17 C18 C19 110.2(7) . . ?
C18 C19 C20 109.8(6) . . ?
C15 C20 C19 113.9(6) . . ?
C22 C21 C26 109.7(6) . . ?
C22 C21 P2 113.4(4) . . ?
C26 C21 P2 111.0(4) . . ?
C23 C22 C21 113.5(6) . . ?
C22 C23 C24 111.7(5) . . ?
C25 C24 C23 109.2(7) . . ?
C26 C25 C24 112.6(6) . . ?
C25 C26 C21 112.0(5) . . ?
C32 C27 C28 109.1(4) . . ?
C32 C27 P1 112.7(4) . . ?
C28 C27 P1 116.7(4) . . ?
C29 C28 C27 109.7(5) . . ?
C30 C29 C28 111.3(5) . . ?
C29 C30 C31 111.5(5) . . ?
C32 C31 C30 111.4(5) . . ?
C31 C32 C27 111.3(5) . . ?
C34 C33 C38 110.4(5) . . ?
C34 C33 P1 112.9(5) . . ?
C38 C33 P1 119.0(5) . . ?
C35 C34 C33 111.5(6) . . ?
C36 C35 C34 110.4(6) . . ?
C37 C36 C35 112.0(7) . . ?
C36 C37 C38 113.2(6) . . ?
C37 C38 C33 112.0(5) . . ?
C44 C39 C40 112.2(4) . . ?
C44 C39 P1 111.2(4) . . ?
C40 C39 P1 109.0(4) . . ?
C39 C40 C41 109.5(5) . . ?
C42 C41 C40 113.0(5) . . ?
C41 C42 C43 110.9(5) . . ?
C42 C43 C44 112.5(5) . . ?
C39 C44 C43 110.3(5) . . ?
C10' C9' C14' 111.1(9) . . ?
C10' C9' P2 108.1(9) . . ?
C14' C9' P2 112.4(9) . . ?
C11' C10' C9' 111.8(9) . . ?
C12' C11' C10' 112.2(10) . . ?
C13' C12' C11' 111.3(10) . . ?
C12' C13' C14' 111.0(9) . . ?
C9' C14' C13' 110.6(9) . . ?
F4' B1 F3' 112.3(9) . . ?
F4' B1 F2' 108.5(10) . . ?
F3' B1 F2' 114.8(11) . . ?
F4' B1 F4 33.2(11) . . ?
F3' B1 F4 133.0(13) . . ?
F2' B1 F4 75.6(12) . . ?
F4' B1 F3 90.6(11) . . ?
F3' B1 F3 47.0(14) . . ?
F2' B1 F3 158.9(14) . . ?
F4 B1 F3 123.8(11) . . ?
F4' B1 F1 136.4(11) . . ?
F3' B1 F1 108.3(12) . . ?
F2' B1 F1 66.2(10) . . ?
F4 B1 F1 117.2(12) . . ?
F3 B1 F1 106.2(9) . . ?
F4' B1 F1' 105.5(10) . . ?
F3' B1 F1' 109.1(11) . . ?
F2' B1 F1' 106.0(10) . . ?
F4 B1 F1' 111.4(13) . . ?
F3 B1 F1' 76.3(12) . . ?
F1 B1 F1' 44.5(10) . . ?
F4' B1 F2 107.5(11) . . ?
F3' B1 F2 56.7(11) . . ?
F2' B1 F2 63.8(10) . . ?
F4 B1 F2 96.8(11) . . ?
F3 B1 F2 102.6(12) . . ?
F1 B1 F2 107.5(8) . . ?
F1' B1 F2 146.9(12) . . ?

loop_
_geom_bond_atom_site_label_1
_geom_bond_atom_site_label_2
_geom_bond_distance
_geom_bond_site_symmetry_2
_geom_bond_publ_flag
Fe1 C3 1.784(8) . ?
Fe1 C2 1.785(7) . ?
Fe1 C1 1.890(8) . ?
Fe1 C7 2.041(8) . ?
Fe1 C6 2.050(8) . ?
Fe1 C5 2.077(9) . ?
Fe1 C8 2.082(7) . ?
Fe1 C4 2.083(8) . ?
Cu1 N1 1.990(6) . ?
Cu1 P1 2.2560(14) . ?
Cu1 P2 2.3042(16) . ?
P1 C33 1.843(7) . ?
P1 C27 1.850(5) . ?
P1 C39 1.860(5) . ?
P2 C21 1.827(7) . ?
P2 C15 1.847(6) . ?
P2 C9 1.890(10) . ?
P2 C9' 1.902(12) . ?
N1 C1 1.148(7) . ?
O1 C2 1.119(8) . ?
O2 C3 1.127(8) . ?
C4 C8 1.385(12) . ?
C4 C5 1.411(12) . ?
C5 C6 1.359(12) . ?
C6 C7 1.353(14) . ?
C7 C8 1.357(14) . ?
C9 C14 1.493(10) . ?
C9 C10 1.501(10) . ?
C10 C11 1.486(11) . ?
C11 C12 1.487(11) . ?
C12 C13 1.491(11) . ?
C13 C14 1.488(11) . ?
C15 C20 1.446(9) . ?
C15 C16 1.528(9) . ?
C16 C17 1.539(11) . ?
C17 C18 1.485(12) . ?
C18 C19 1.506(10) . ?
C19 C20 1.560(8) . ?
C21 C22 1.527(9) . ?
C21 C26 1.542(7) . ?
C22 C23 1.501(9) . ?
C23 C24 1.538(9) . ?
C24 C25 1.511(12) . ?
C25 C26 1.494(10) . ?
C27 C32 1.532(7) . ?
C27 C28 1.530(7) . ?
C28 C29 1.530(8) . ?
C29 C30 1.495(8) . ?
C30 C31 1.515(8) . ?
C31 C32 1.498(8) . ?
C33 C34 1.525(9) . ?
C33 C38 1.543(8) . ?
C34 C35 1.524(10) . ?
C35 C36 1.520(9) . ?
C36 C37 1.454(10) . ?
C37 C38 1.535(10) . ?
C39 C44 1.508(8) . ?
C39 C40 1.548(7) . ?
C40 C41 1.553(7) . ?
C41 C42 1.486(9) . ?
C42 C43 1.522(8) . ?
C43 C44 1.523(8) . ?
C9' C10' 1.515(12) . ?
C9' C14' 1.519(12) . ?
C10' C11' 1.513(13) . ?
C11' C12' 1.509(13) . ?
C12' C13' 1.503(13) . ?
C13' C14' 1.520(12) . ?
B1 F4' 1.278(10) . ?
B1 F3' 1.249(11) . ?
B1 F2' 1.294(11) . ?
B1 F4 1.279(10) . ?
B1 F3 1.313(10) . ?
B1 F1 1.306(9) . ?
B1 F1' 1.319(11) . ?
B1 F2 1.330(10) . ?
